data_4325413
loop_
_publ_author_name
'Lei Geng'
'Wen-Dan Cheng'
'Chen-Sheng Lin'
'Wei-Long Zhang'
'Hao Zhang'
'Zhang-Zhen He'

_publ_section_title
;
 Syntheses and Characterization of new Mid-Infrared Transparency
 Compounds: Centric Ba2BiGaS5 and Acentric Ba2BiInS5
;
_journal_name_full 'Inorganic Chemistry'
_journal_page_first 5679
_journal_page_last 5686
_journal_paper_doi 10.1021/ic2004358
_journal_volume 50
_journal_year 2011
_chemical_formula_sum 'Ba2 Bi Ga S5'
_chemical_formula_weight 713.68
_chemical_name_systematic
; 
 ? 
;
_space_group_IT_number 62
_symmetry_cell_setting orthorhombic
_symmetry_space_group_name_Hall '-P 2ac 2n'
_symmetry_space_group_name_H-M 'P n m a'
_atom_sites_solution_hydrogens none
_atom_sites_solution_primary direct
_atom_sites_solution_secondary difmap
_audit_creation_method SHELXL-97
_cell_angle_alpha 90.00
_cell_angle_beta 90.00
_cell_angle_gamma 90.00
_cell_formula_units_Z 4
_cell_length_a 12.180(6)
_cell_length_b 8.926(5)
_cell_length_c 8.927(5)
_cell_measurement_reflns_used 772
_cell_measurement_temperature 293(2)
_cell_measurement_theta_max 27.4758
_cell_measurement_theta_min 2.8296
_cell_volume 970.5(9)
_computing_structure_refinement 'SHELXL-97 (Sheldrick, 1997)'
_computing_structure_solution 'SHELXS-97 (Sheldrick, 1990)'
_diffrn_ambient_temperature 293(2)
_diffrn_measured_fraction_theta_full 1.000
_diffrn_measured_fraction_theta_max 1.000
_diffrn_measurement_device_type Mercury2
_diffrn_measurement_method CCD_Profile_fitting
_diffrn_radiation_monochromator graphite
_diffrn_radiation_source 'fine-focus sealed tube'
_diffrn_radiation_type MoK\a
_diffrn_radiation_wavelength 0.71073
_diffrn_reflns_av_R_equivalents 0.0361
_diffrn_reflns_av_sigmaI/netI 0.0229
_diffrn_reflns_limit_h_max 15
_diffrn_reflns_limit_h_min -15
_diffrn_reflns_limit_k_max 8
_diffrn_reflns_limit_k_min -11
_diffrn_reflns_limit_l_max 10
_diffrn_reflns_limit_l_min -11
_diffrn_reflns_number 6733
_diffrn_reflns_theta_full 27.49
_diffrn_reflns_theta_max 27.49
_diffrn_reflns_theta_min 2.83
_exptl_absorpt_coefficient_mu 29.825
_exptl_absorpt_correction_T_max 1.0000
_exptl_absorpt_correction_T_min 0.3484
_exptl_absorpt_correction_type multi-scan
_exptl_crystal_colour light-yellow
_exptl_crystal_density_diffrn 4.885
_exptl_crystal_description block
_exptl_crystal_F_000 1224
_exptl_crystal_size_max 0.24
_exptl_crystal_size_mid 0.20
_exptl_crystal_size_min 0.20
_refine_diff_density_max 1.358
_refine_diff_density_min -1.334
_refine_diff_density_rms 0.263
_refine_ls_extinction_coef 0.00517(16)
_refine_ls_extinction_expression Fc^*^=kFc[1+0.001xFc^2^\l^3^/sin(2\q)]^-1/4^
_refine_ls_extinction_method SHELXL
_refine_ls_goodness_of_fit_ref 1.137
_refine_ls_hydrogen_treatment none
_refine_ls_matrix_type full
_refine_ls_number_parameters 50
_refine_ls_number_reflns 1188
_refine_ls_number_restraints 0
_refine_ls_restrained_S_all 1.137
_refine_ls_R_factor_all 0.0220
_refine_ls_R_factor_gt 0.0208
_refine_ls_shift/su_max 0.001
_refine_ls_shift/su_mean 0.000
_refine_ls_structure_factor_coef Fsqd
_refine_ls_weighting_details 'calc w=1/[\s^2^(Fo^2^)+(0.0220P)^2^+2.3297P] where P=(Fo^2^+2Fc^2^)/3'
_refine_ls_weighting_scheme calc
_refine_ls_wR_factor_gt 0.0462
_refine_ls_wR_factor_ref 0.0467
_reflns_number_gt 1152
_reflns_number_total 1188
_reflns_threshold_expression >2sigma(I)
_cod_data_source_file ic2004358_si_002_1.cif
_cod_data_source_block a
_cod_database_code 4325413

loop_
_symmetry_equiv_pos_as_xyz
'x, y, z'
'-x+1/2, -y, z+1/2'
'-x, y+1/2, -z'
'x+1/2, -y+1/2, -z+1/2'
'-x, -y, -z'
'x-1/2, y, -z-1/2'
'x, -y-1/2, z'
'-x-1/2, y-1/2, z-1/2'

loop_
_atom_site_label
_atom_site_type_symbol
_atom_site_fract_x
_atom_site_fract_y
_atom_site_fract_z
_atom_site_U_iso_or_equiv
_atom_site_adp_type
_atom_site_occupancy
_atom_site_symmetry_multiplicity
_atom_site_calc_flag
_atom_site_refinement_flags
Ba1 Ba 0.32277(2) 0.00842(3) 0.38389(3) 0.01144(11) Uani 1 1 d .
Bi1 Bi 0.01838(2) 0.2500 0.53754(3) 0.01139(11) Uani 1 2 d S
Ga1 Ga 0.09507(6) 0.2500 0.17237(9) 0.00933(18) Uani 1 2 d S
S1 S 0.05541(11) 0.04932(15) 0.32463(14) 0.0119(3) Uani 1 1 d .
S2 S 0.21503(15) 0.2500 0.6275(2) 0.0120(4) Uani 1 2 d S
S3 S 0.27598(15) 0.2500 0.1196(2) 0.0114(4) Uani 1 2 d S
S4 S 0.49343(15) 0.2500 0.5339(2) 0.0120(4) Uani 1 2 d S

loop_
_atom_site_aniso_label
_atom_site_aniso_U_11
_atom_site_aniso_U_22
_atom_site_aniso_U_33
_atom_site_aniso_U_23
_atom_site_aniso_U_13
_atom_site_aniso_U_12
Ba1 0.01323(17) 0.01030(17) 0.01078(17) 0.00097(11) -0.00051(11) 0.00062(11)
Bi1 0.01225(16) 0.01135(16) 0.01058(16) 0.000 0.00025(10) 0.000
Ga1 0.0107(4) 0.0104(4) 0.0069(4) 0.000 0.0003(3) 0.000
S1 0.0159(6) 0.0090(6) 0.0106(6) 0.0013(5) 0.0012(5) -0.0009(5)
S2 0.0127(8) 0.0130(9) 0.0104(8) 0.000 0.0005(7) 0.000
S3 0.0098(8) 0.0128(9) 0.0116(8) 0.000 0.0012(7) 0.000
S4 0.0122(8) 0.0150(10) 0.0088(8) 0.000 0.0013(7) 0.000

loop_
_atom_type_symbol
_atom_type_description
_atom_type_scat_dispersion_real
_atom_type_scat_dispersion_imag
_atom_type_scat_source
S S 0.1246 0.1234 'International Tables Vol C Tables 4.2.6.8 and 6.1.1.4'
Ga Ga 0.2307 1.6083 'International Tables Vol C Tables 4.2.6.8 and 6.1.1.4'
Ba Ba -0.3244 2.2819 'International Tables Vol C Tables 4.2.6.8 and 6.1.1.4'
Bi Bi -4.1077 10.2566 'International Tables Vol C Tables 4.2.6.8 and 6.1.1.4'

loop_
_geom_angle_atom_site_label_1
_geom_angle_atom_site_label_2
_geom_angle_atom_site_label_3
_geom_angle
_geom_angle_site_symmetry_1
_geom_angle_site_symmetry_3
S3 Ba1 S4 88.36(5) . .
S3 Ba1 S2 86.30(5) . 2_554
S4 Ba1 S2 146.67(5) . 2_554
S3 Ba1 S4 138.21(5) . 5_656
S4 Ba1 S4 86.49(4) . 5_656
S2 Ba1 S4 76.04(5) 2_554 5_656
S3 Ba1 S1 68.83(4) . .
S4 Ba1 S1 127.91(4) . .
S2 Ba1 S1 80.13(4) 2_554 .
S4 Ba1 S1 141.13(4) 5_656 .
S3 Ba1 S2 88.58(5) . .
S4 Ba1 S2 63.75(5) . .
S2 Ba1 S2 148.74(2) 2_554 .
S4 Ba1 S2 125.10(5) 5_656 .
S1 Ba1 S2 69.30(4) . .
S3 Ba1 S3 148.41(2) . 2
S4 Ba1 S3 115.09(5) . 2
S2 Ba1 S3 84.48(5) 2_554 2
S4 Ba1 S3 67.78(5) 5_656 2
S1 Ba1 S3 79.83(4) . 2
S2 Ba1 S3 83.92(5) . 2
S3 Ba1 S1 71.22(4) . 6_656
S4 Ba1 S1 68.04(5) . 6_656
S2 Ba1 S1 79.11(5) 2_554 6_656
S4 Ba1 S1 68.41(5) 5_656 6_656
S1 Ba1 S1 135.76(3) . 6_656
S2 Ba1 S1 127.90(4) . 6_656
S3 Ba1 S1 135.71(4) 2 6_656
S3 Ba1 Ga1 173.94(4) . 2
S4 Ba1 Ga1 87.30(4) . 2
S2 Ba1 Ga1 95.03(5) 2_554 2
S4 Ba1 Ga1 37.22(3) 5_656 2
S1 Ba1 Ga1 117.21(3) . 2
S2 Ba1 Ga1 93.28(5) . 2
S3 Ba1 Ga1 37.64(4) 2 2
S1 Ba1 Ga1 103.19(4) 6_656 2
S3 Ba1 Ba1 48.38(3) . 7_565
S4 Ba1 Ba1 48.91(3) . 7_565
S2 Ba1 Ba1 134.65(3) 2_554 7_565
S4 Ba1 Ba1 134.40(3) 5_656 7_565
S1 Ba1 Ba1 83.69(2) . 7_565
S2 Ba1 Ba1 49.67(3) . 7_565
S3 Ba1 Ba1 133.58(3) 2 7_565
S1 Ba1 Ba1 83.86(2) 6_656 7_565
Ga1 Ba1 Ba1 129.86(2) 2 7_565
S3 Ba1 Ba1 131.62(3) . 7
S4 Ba1 Ba1 131.09(3) . 7
S2 Ba1 Ba1 45.35(3) 2_554 7
S4 Ba1 Ba1 45.60(3) 5_656 7
S1 Ba1 Ba1 96.31(2) . 7
S2 Ba1 Ba1 130.33(3) . 7
S3 Ba1 Ba1 46.42(3) 2 7
S1 Ba1 Ba1 96.14(2) 6_656 7
Ga1 Ba1 Ba1 50.14(2) 2 7
Ba1 Ba1 Ba1 180.000(15) 7_565 7
S3 Ba1 Ba1 119.56(3) . 5_656
S4 Ba1 Ba1 43.38(3) . 5_656
S2 Ba1 Ba1 113.96(4) 2_554 5_656
S4 Ba1 Ba1 43.11(3) 5_656 5_656
S1 Ba1 Ba1 163.01(3) . 5_656
S2 Ba1 Ba1 95.32(4) . 5_656
S3 Ba1 Ba1 91.72(4) 2 5_656
S1 Ba1 Ba1 59.39(4) 6_656 5_656
Ga1 Ba1 Ba1 54.535(17) 2 5_656
Ba1 Ba1 Ba1 91.799(7) 7_565 5_656
Ba1 Ba1 Ba1 88.201(7) 7 5_656
S2 Bi1 S1 93.82(5) . .
S2 Bi1 S1 93.82(5) . 7_565
S1 Bi1 S1 85.04(7) . 7_565
S2 Bi1 S1 98.62(4) . 3_556
S1 Bi1 S1 157.47(3) . 3_556
S1 Bi1 S1 75.50(5) 7_565 3_556
S2 Bi1 S1 98.62(4) . 5_556
S1 Bi1 S1 75.50(5) . 5_556
S1 Bi1 S1 157.47(3) 7_565 5_556
S1 Bi1 S1 120.60(6) 3_556 5_556
S4 Ga1 S3 111.85(8) 6_556 .
S4 Ga1 S1 111.92(5) 6_556 .
S3 Ga1 S1 109.20(5) . .
S4 Ga1 S1 111.92(5) 6_556 7_565
S3 Ga1 S1 109.20(5) . 7_565
S1 Ga1 S1 102.31(8) . 7_565
S4 Ga1 Ba1 63.98(5) 6_556 2_554
S3 Ga1 Ba1 65.08(4) . 2_554
S1 Ga1 Ba1 88.98(5) . 2_554
S1 Ga1 Ba1 168.64(4) 7_565 2_554
S4 Ga1 Ba1 63.98(5) 6_556 8_665
S3 Ga1 Ba1 65.08(4) . 8_665
S1 Ga1 Ba1 168.64(4) . 8_665
S1 Ga1 Ba1 88.98(5) 7_565 8_665
Ba1 Ga1 Ba1 79.72(4) 2_554 8_665
Ga1 S1 Bi1 86.17(6) . .
Ga1 S1 Bi1 167.00(6) . 5_556
Bi1 S1 Bi1 104.50(5) . 5_556
Ga1 S1 Ba1 88.50(5) . .
Bi1 S1 Ba1 97.29(4) . .
Bi1 S1 Ba1 97.32(4) 5_556 .
Ga1 S1 Ba1 86.29(5) . 6_556
Bi1 S1 Ba1 108.81(5) . 6_556
Bi1 S1 Ba1 83.26(4) 5_556 6_556
Ba1 S1 Ba1 152.94(5) . 6_556
Bi1 S2 Ba1 95.09(5) . 8_666
Bi1 S2 Ba1 95.09(5) . 2
Ba1 S2 Ba1 89.31(6) 8_666 2
Bi1 S2 Ba1 99.55(5) . 7_565
Ba1 S2 Ba1 93.19(4) 8_666 7_565
Ba1 S2 Ba1 164.86(6) 2 7_565
Bi1 S2 Ba1 99.55(5) . .
Ba1 S2 Ba1 164.86(6) 8_666 .
Ba1 S2 Ba1 93.19(4) 2 .
Ba1 S2 Ba1 80.66(6) 7_565 .
Ga1 S3 Ba1 91.14(5) . 7_565
Ga1 S3 Ba1 91.14(5) . .
Ba1 S3 Ba1 83.24(6) 7_565 .
Ga1 S3 Ba1 77.28(5) . 2_554
Ba1 S3 Ba1 167.96(6) 7_565 2_554
Ba1 S3 Ba1 93.57(4) . 2_554
Ga1 S3 Ba1 77.28(5) . 8_665
Ba1 S3 Ba1 93.57(4) 7_565 8_665
Ba1 S3 Ba1 167.96(6) . 8_665
Ba1 S3 Ba1 87.16(6) 2_554 8_665
Ga1 S4 Ba1 90.84(6) 6_656 .
Ga1 S4 Ba1 90.84(6) 6_656 7_565
Ba1 S4 Ba1 82.17(6) . 7_565
Ga1 S4 Ba1 78.80(5) 6_656 3_656
Ba1 S4 Ba1 168.76(6) . 3_656
Ba1 S4 Ba1 93.51(4) 7_565 3_656
Ga1 S4 Ba1 78.80(5) 6_656 5_656
Ba1 S4 Ba1 93.51(4) . 5_656
Ba1 S4 Ba1 168.76(6) 7_565 5_656
Ba1 S4 Ba1 88.79(6) 3_656 5_656

loop_
_geom_bond_atom_site_label_1
_geom_bond_atom_site_label_2
_geom_bond_distance
_geom_bond_site_symmetry_2
Ba1 S3 3.2463(18) .
Ba1 S4 3.2809(18) .
Ba1 S2 3.2820(18) 2_554
Ba1 S4 3.2970(18) 5_656
Ba1 S1 3.319(2) .
Ba1 S2 3.3317(18) .
Ba1 S3 3.3460(18) 2
Ba1 S1 3.4098(19) 6_656
Ba1 Ga1 3.5991(14) 2
Bi1 S2 2.526(2) .
Bi1 S1 2.6504(16) .
Bi1 S1 2.6504(16) 7_565
Bi1 S1 3.0756(19) 3_556
Bi1 S1 3.0756(19) 5_556
Ga1 S4 2.219(2) 6_556
Ga1 S3 2.253(2) .
Ga1 S1 2.2999(16) .
Ga1 S1 2.2999(16) 7_565
Ga1 Ba1 3.5991(14) 2_554
Ga1 Ba1 3.5991(14) 8_665
S1 Bi1 3.0756(19) 5_556
S1 Ba1 3.4098(19) 6_556
S2 Ba1 3.2820(18) 8_666
S2 Ba1 3.2820(18) 2
S2 Ba1 3.3317(18) 7_565
S3 Ba1 3.2463(18) 7_565
S3 Ba1 3.3460(18) 2_554
S3 Ba1 3.3460(18) 8_665
S4 Ga1 2.219(2) 6_656
S4 Ba1 3.2809(18) 7_565
S4 Ba1 3.2970(18) 3_656
S4 Ba1 3.2970(18) 5_656
